data_1515970
loop_
_publ_author_name
'Lloyd, Gareth O.'
'Steed, Jonathan W.'

_publ_section_title
;
 Anion tuning of the rheology, morphology and gelation of a low molecular
 weight salt hydrogelator
;
_journal_issue 1
_journal_name_full 'Soft Matter'
_journal_page_first 75
_journal_paper_doi 10.1039/c0sm00594k
_journal_volume 7
_journal_year 2011
_chemical_formula_moiety 'C11 H11 N5 O3'
_chemical_formula_sum 'C11 H11 N5 O3'
_chemical_formula_weight 261.25
_chemical_name_systematic
;
?
;
_space_group_IT_number 14
_symmetry_cell_setting monoclinic
_symmetry_space_group_name_Hall '-P 2yn'
_symmetry_space_group_name_H-M 'P 1 21/n 1'
_atom_sites_solution_hydrogens geom
_atom_sites_solution_primary direct
_atom_sites_solution_secondary difmap
_audit_creation_method SHELXL-97
_cell_angle_alpha 90.00
_cell_angle_beta 103.507(4)
_cell_angle_gamma 90.00
_cell_formula_units_Z 4
_cell_length_a 10.4699(10)
_cell_length_b 5.4899(5)
_cell_length_c 20.581(2)
_cell_measurement_reflns_used 2887
_cell_measurement_temperature 120(2)
_cell_measurement_theta_max 30.248
_cell_measurement_theta_min 2.248
_cell_volume 1150.25(19)
_computing_cell_refinement Saint
_computing_data_collection Smart
_computing_data_reduction Saint
_computing_molecular_graphics Xseed
_computing_publication_material Xseed
_computing_structure_refinement 'SHELXL-97 (Sheldrick, 1997)'
_computing_structure_solution 'SHELXS-97 (Sheldrick, 1990)'
_diffrn_ambient_temperature 120(2)
_diffrn_measured_fraction_theta_full 0.987
_diffrn_measured_fraction_theta_max 0.987
_diffrn_measurement_device_type Smart-6K
_diffrn_radiation_monochromator graphite
_diffrn_radiation_source 'fine-focus sealed tube'
_diffrn_radiation_type MoK\a
_diffrn_radiation_wavelength 0.71073
_diffrn_reflns_av_R_equivalents 0.0388
_diffrn_reflns_av_sigmaI/netI 0.0433
_diffrn_reflns_limit_h_max 14
_diffrn_reflns_limit_h_min -14
_diffrn_reflns_limit_k_max 7
_diffrn_reflns_limit_k_min -7
_diffrn_reflns_limit_l_max 29
_diffrn_reflns_limit_l_min -29
_diffrn_reflns_number 10993
_diffrn_reflns_theta_full 30.49
_diffrn_reflns_theta_max 30.49
_diffrn_reflns_theta_min 2.02
_diffrn_standards_number 0
_exptl_absorpt_coefficient_mu 0.114
_exptl_absorpt_correction_T_max 0.9887
_exptl_absorpt_correction_T_min 0.5356
_exptl_absorpt_correction_type multi-scan
_exptl_absorpt_process_details SADABS
_exptl_crystal_colour yellow
_exptl_crystal_density_diffrn 1.509
_exptl_crystal_density_method 'not measured'
_exptl_crystal_description prism
_exptl_crystal_F_000 544
_exptl_crystal_size_max 0.21
_exptl_crystal_size_mid 0.18
_exptl_crystal_size_min 0.10
_refine_diff_density_max 0.346
_refine_diff_density_min -0.279
_refine_diff_density_rms 0.063
_refine_ls_extinction_method none
_refine_ls_goodness_of_fit_ref 1.036
_refine_ls_hydrogen_treatment constr
_refine_ls_matrix_type full
_refine_ls_number_parameters 173
_refine_ls_number_reflns 3450
_refine_ls_number_restraints 0
_refine_ls_restrained_S_all 1.036
_refine_ls_R_factor_all 0.0715
_refine_ls_R_factor_gt 0.0488
_refine_ls_shift/su_max 0.000
_refine_ls_shift/su_mean 0.000
_refine_ls_structure_factor_coef Fsqd
_refine_ls_weighting_details 'calc w=1/[\s^2^(Fo^2^)+(0.0759P)^2^+0.2055P] where P=(Fo^2^+2Fc^2^)/3'
_refine_ls_weighting_scheme calc
_refine_ls_wR_factor_gt 0.1271
_refine_ls_wR_factor_ref 0.1435
_reflns_number_gt 2428
_reflns_number_total 3450
_reflns_threshold_expression >2sigma(I)
_cod_data_source_file c0sm00594k.txt
_cod_data_source_block z:\xraydata\gareth\09srv209\work\srv209m
_cod_original_cell_volume 1150.26(19)
_cod_original_sg_symbol_H-M 'P 21/n'
_cod_database_code 1515970

loop_
_symmetry_equiv_pos_as_xyz
'x, y, z'
'-x+1/2, y+1/2, -z+1/2'
'-x, -y, -z'
'x-1/2, -y-1/2, z-1/2'

loop_
_atom_site_label
_atom_site_type_symbol
_atom_site_fract_x
_atom_site_fract_y
_atom_site_fract_z
_atom_site_U_iso_or_equiv
_atom_site_adp_type
_atom_site_occupancy
_atom_site_symmetry_multiplicity
_atom_site_calc_flag
_atom_site_refinement_flags
O1 O 0.16308(10) 0.45714(19) 0.05653(5) 0.0311(3) Uani 1 1 d .
O3 O 0.76303(10) -0.3354(2) 0.16798(5) 0.0336(3) Uani 1 1 d .
O2 O 0.64367(11) -0.4335(2) 0.07059(5) 0.0348(3) Uani 1 1 d .
N4 N 0.25825(12) 0.1059(2) 0.02988(6) 0.0269(3) Uani 1 1 d .
H4 H 0.2457 -0.0168 0.0016 0.032 Uiso 1 1 calc R
N5 N 0.66718(12) -0.3052(2) 0.12035(6) 0.0271(3) Uani 1 1 d .
C8 C 0.57706(13) -0.1045(3) 0.12510(7) 0.0244(3) Uani 1 1 d .
N3 N 0.06339(12) 0.2496(2) -0.03623(6) 0.0283(3) Uani 1 1 d .
H3 H 0.0015 0.3615 -0.0426 0.034 Uiso 1 1 calc R
C2 C -0.06549(14) 0.0378(3) -0.13721(7) 0.0270(3) Uani 1 1 d .
H2 H -0.1419 0.1371 -0.1475 0.032 Uiso 1 1 calc R
C9 C 0.61213(14) 0.0580(3) 0.17768(7) 0.0275(3) Uani 1 1 d .
H9 H 0.6927 0.0428 0.2102 0.033 Uiso 1 1 calc R
C7 C 0.46087(13) -0.0906(3) 0.07669(7) 0.0248(3) Uani 1 1 d .
H7 H 0.4407 -0.2073 0.0417 0.030 Uiso 1 1 calc R
N2 N 0.13616(12) -0.1030(2) -0.08471(6) 0.0296(3) Uani 1 1 d .
C5 C 0.16263(14) 0.2810(3) 0.01939(7) 0.0261(3) Uani 1 1 d .
C6 C 0.37362(13) 0.0997(3) 0.08043(7) 0.0243(3) Uani 1 1 d .
C10 C 0.52415(14) 0.2440(3) 0.18066(7) 0.0285(3) Uani 1 1 d .
H10 H 0.5447 0.3585 0.2162 0.034 Uiso 1 1 calc R
C1 C -0.03942(14) -0.1661(3) -0.17077(7) 0.0277(3) Uani 1 1 d .
C3 C 0.04575(13) 0.0668(3) -0.08433(7) 0.0253(3) Uani 1 1 d .
C11 C 0.40657(14) 0.2672(3) 0.13296(7) 0.0274(3) Uani 1 1 d .
H11 H 0.3484 0.3972 0.1360 0.033 Uiso 1 1 calc R
N1 N 0.08124(12) -0.2437(2) -0.13861(6) 0.0294(3) Uani 1 1 d .
H1 H 0.1203 -0.3715 -0.1511 0.035 Uiso 1 1 calc R
C4 C -0.11928(16) -0.2990(3) -0.22946(8) 0.0345(4) Uani 1 1 d .
H4A H -0.1004 -0.2340 -0.2706 0.052 Uiso 1 1 calc R
H4B H -0.2128 -0.2778 -0.2308 0.052 Uiso 1 1 calc R
H4C H -0.0972 -0.4727 -0.2256 0.052 Uiso 1 1 calc R

loop_
_atom_site_aniso_label
_atom_site_aniso_U_11
_atom_site_aniso_U_22
_atom_site_aniso_U_33
_atom_site_aniso_U_23
_atom_site_aniso_U_13
_atom_site_aniso_U_12
O1 0.0285(5) 0.0295(5) 0.0324(5) -0.0030(4) 0.0015(4) 0.0111(4)
O3 0.0262(5) 0.0391(6) 0.0329(6) 0.0049(5) 0.0012(4) 0.0122(4)
O2 0.0340(6) 0.0385(6) 0.0316(6) -0.0011(5) 0.0070(5) 0.0140(5)
N4 0.0241(6) 0.0277(6) 0.0269(6) -0.0002(5) 0.0019(5) 0.0095(5)
N5 0.0231(6) 0.0300(6) 0.0285(6) 0.0056(5) 0.0068(5) 0.0090(5)
C8 0.0216(6) 0.0263(7) 0.0265(6) 0.0056(5) 0.0078(5) 0.0081(5)
N3 0.0246(6) 0.0279(6) 0.0295(6) -0.0015(5) 0.0005(5) 0.0121(5)
C2 0.0229(6) 0.0281(7) 0.0294(7) 0.0023(5) 0.0049(5) 0.0059(5)
C9 0.0224(6) 0.0303(7) 0.0282(7) 0.0024(6) 0.0028(5) 0.0030(5)
C7 0.0247(7) 0.0266(7) 0.0230(6) 0.0025(5) 0.0053(5) 0.0064(5)
N2 0.0269(6) 0.0299(6) 0.0305(6) -0.0033(5) 0.0036(5) 0.0102(5)
C5 0.0244(7) 0.0265(7) 0.0270(7) 0.0028(5) 0.0050(5) 0.0074(5)
C6 0.0218(6) 0.0270(7) 0.0240(6) 0.0045(5) 0.0049(5) 0.0061(5)
C10 0.0269(7) 0.0278(7) 0.0294(7) -0.0019(5) 0.0035(6) 0.0017(5)
C1 0.0245(7) 0.0290(7) 0.0295(7) 0.0033(6) 0.0058(6) 0.0040(5)
C3 0.0234(7) 0.0265(7) 0.0263(7) 0.0030(5) 0.0064(5) 0.0071(5)
C11 0.0241(7) 0.0266(7) 0.0313(7) 0.0014(6) 0.0059(6) 0.0070(5)
N1 0.0260(6) 0.0291(6) 0.0316(6) -0.0034(5) 0.0040(5) 0.0085(5)
C4 0.0305(8) 0.0325(8) 0.0381(8) -0.0060(6) 0.0033(6) 0.0028(6)

loop_
_atom_type_symbol
_atom_type_description
_atom_type_scat_dispersion_real
_atom_type_scat_dispersion_imag
_atom_type_scat_source
C C 0.0033 0.0016 'International Tables Vol C Tables 4.2.6.8 and 6.1.1.4'
H H 0.0000 0.0000 'International Tables Vol C Tables 4.2.6.8 and 6.1.1.4'
N N 0.0061 0.0033 'International Tables Vol C Tables 4.2.6.8 and 6.1.1.4'
O O 0.0106 0.0060 'International Tables Vol C Tables 4.2.6.8 and 6.1.1.4'

loop_
_geom_angle_atom_site_label_1
_geom_angle_atom_site_label_2
_geom_angle_atom_site_label_3
_geom_angle
C5 N4 C6 127.41(12)
C5 N4 H4 116.3
C6 N4 H4 116.3
O2 N5 O3 123.66(12)
O2 N5 C8 118.83(11)
O3 N5 C8 117.50(12)
C7 C8 C9 123.76(12)
C7 C8 N5 117.65(12)
C9 C8 N5 118.58(12)
C5 N3 C3 129.49(12)
C5 N3 H3 115.3
C3 N3 H3 115.3
C1 C2 C3 104.79(12)
C1 C2 H2 127.6
C3 C2 H2 127.6
C8 C9 C10 116.85(13)
C8 C9 H9 121.6
C10 C9 H9 121.6
C8 C7 C6 118.46(13)
C8 C7 H7 120.8
C6 C7 H7 120.8
C3 N2 N1 103.67(11)
O1 C5 N3 120.73(12)
O1 C5 N4 123.84(13)
N3 C5 N4 115.42(12)
N4 C6 C11 124.95(12)
N4 C6 C7 115.98(12)
C11 C6 C7 119.06(12)
C9 C10 C11 121.63(13)
C9 C10 H10 119.2
C11 C10 H10 119.2
N1 C1 C2 106.45(13)
N1 C1 C4 121.76(13)
C2 C1 C4 131.77(13)
N2 C3 N3 122.23(12)
N2 C3 C2 112.25(12)
N3 C3 C2 125.52(12)
C10 C11 C6 120.22(13)
C10 C11 H11 119.9
C6 C11 H11 119.9
C1 N1 N2 112.84(12)
C1 N1 H1 123.6
N2 N1 H1 123.6
C1 C4 H4A 109.5
C1 C4 H4B 109.5
H4A C4 H4B 109.5
C1 C4 H4C 109.5
H4A C4 H4C 109.5
H4B C4 H4C 109.5

loop_
_geom_bond_atom_site_label_1
_geom_bond_atom_site_label_2
_geom_bond_distance
O1 C5 1.2320(17)
O3 N5 1.2394(15)
O2 N5 1.2195(16)
N4 C5 1.3680(17)
N4 C6 1.3984(17)
N4 H4 0.8800
N5 C8 1.4688(17)
C8 C7 1.3828(19)
C8 C9 1.384(2)
N3 C5 1.3653(18)
N3 C3 1.3916(19)
N3 H3 0.8800
C2 C1 1.376(2)
C2 C3 1.4050(19)
C2 H2 0.9500
C9 C10 1.386(2)
C9 H9 0.9500
C7 C6 1.4017(19)
C7 H7 0.9500
N2 C3 1.3297(18)
N2 N1 1.3639(17)
C6 C11 1.400(2)
C10 C11 1.3896(19)
C10 H10 0.9500
C1 N1 1.3509(18)
C1 C4 1.489(2)
C11 H11 0.9500
N1 H1 0.8800
C4 H4A 0.9800
C4 H4B 0.9800
C4 H4C 0.9800

loop_
_geom_torsion_atom_site_label_1
_geom_torsion_atom_site_label_2
_geom_torsion_atom_site_label_3
_geom_torsion_atom_site_label_4
_geom_torsion
O2 N5 C8 C7 8.2(2)
O3 N5 C8 C7 -171.24(13)
O2 N5 C8 C9 -172.38(13)
O3 N5 C8 C9 8.2(2)
C7 C8 C9 C10 -0.2(2)
N5 C8 C9 C10 -179.62(13)
C9 C8 C7 C6 0.6(2)
N5 C8 C7 C6 179.98(13)
C3 N3 C5 O1 179.21(15)
C3 N3 C5 N4 -0.7(2)
C6 N4 C5 O1 -3.6(2)
C6 N4 C5 N3 176.31(13)
C5 N4 C6 C11 5.1(2)
C5 N4 C6 C7 -174.82(14)
C8 C7 C6 N4 179.50(12)
C8 C7 C6 C11 -0.4(2)
C8 C9 C10 C11 -0.3(2)
C3 C2 C1 N1 -0.89(16)
C3 C2 C1 C4 177.22(16)
N1 N2 C3 N3 179.84(13)
N1 N2 C3 C2 -0.34(17)
C5 N3 C3 N2 -5.8(2)
C5 N3 C3 C2 174.36(15)
C1 C2 C3 N2 0.79(18)
C1 C2 C3 N3 -179.40(14)
C9 C10 C11 C6 0.5(2)
N4 C6 C11 C10 -179.99(14)
C7 C6 C11 C10 -0.1(2)
C2 C1 N1 N2 0.76(18)
C4 C1 N1 N2 -177.59(14)
C3 N2 N1 C1 -0.27(17)
